data_8104449
loop_
_publ_author_name
'Vasic, P.'
'Prelesnik, B.'
'Curic, M.'
'Herak, R.'

_publ_section_title
;
 The crystal structure of Mn (H2 P O4)2 (H2 O)2
;
_journal_name_full 'Zeitschrift fuer Kristallographie (149,1979-)'
_journal_page_first 193
_journal_page_last 198
_journal_volume 173
_journal_year 1985
_chemical_formula_sum 'H8 Mn O10 P2'
_chemical_name_systematic 'Mn (H2 P O4)2 (H2 O)2'
_space_group_IT_number 14
_symmetry_space_group_name_Hall '-P 2yn'
_symmetry_space_group_name_H-M 'P 1 21/n 1'
_cell_angle_alpha 90
_cell_angle_beta 94.79
_cell_angle_gamma 90
_cell_formula_units_Z 2
_cell_length_a 5.3774
_cell_length_b 10.17
_cell_length_c 7.315
_cell_volume 398.647
_citation_journal_id_ASTM ZEKRDZ
_cod_data_source_file Vasic_ZEKRDZ_1985_1356.cif
_cod_data_source_block H8Mn1O10P2
_cod_original_cell_volume 398.6467
_cod_original_sg_symbol_Hall '-P 2ybc (x-z,y,z)'
_cod_original_formula_sum 'H8 Mn1 O10 P2'
_cod_database_code 8104449

loop_
_symmetry_equiv_pos_as_xyz
x,y,z
-x+1/2,y+1/2,-z+1/2
-x,-y,-z
x-1/2,-y-1/2,z-1/2

loop_
_atom_site_label
_atom_site_type_symbol
_atom_site_fract_x
_atom_site_fract_y
_atom_site_fract_z
_atom_site_occupancy
_atom_site_U_iso_or_equiv
O1 O-2 0.2341 0.3614 0.3628 1 0.0
H2 H+1 0.599 0.216 0.468 1 0.0
O4 O-2 0.0705 0.1437 0.4683 1 0.0
O5 O-2 0.23 0.5359 0.7095 1 0.0
H4 H+1 0.132 0.139 0.549 1 0.0
O2 O-2 0.1646 0.1676 0.1471 1 0.0
P1 P+5 0.2451 0.21452 0.3384 1 0.0
O3 O-2 0.5183 0.1648 0.3902 1 0.0
Mn1 Mn+2 0.5 0.5 0.5 1 0.0
H3 H+1 0.19 0.458 0.7569 1 0.0
H1 H+1 0.106 0.574 0.673 1 0.0
